data_4087454
loop_
_publ_author_name
'Engl, Pascal S.'
'Senn, Remo'
'Otth, Elisabeth'
'Togni, Antonio'

_publ_section_title
;
 Synthesis and Characterization of N-Trifluoromethyl N-Heterocyclic
 Carbene Ligands and Their Complexes
;
_journal_issue 7
_journal_name_full Organometallics
_journal_page_first 1384
_journal_paper_doi 10.1021/acs.organomet.5b00137
_journal_volume 34
_journal_year 2015
_chemical_formula_sum 'C14 H8 F3 N3 O2 Se'
_chemical_formula_weight 386.19
_space_group_crystal_system monoclinic
_space_group_IT_number 14
_space_group_name_Hall '-P 2yn'
_space_group_name_H-M_alt 'P 1 21/n 1'
_atom_sites_solution_hydrogens geom
_audit_creation_method SHELXL-2013
_cell_angle_alpha 90
_cell_angle_beta 95.2323(11)
_cell_angle_gamma 90
_cell_formula_units_Z 4
_cell_length_a 8.9758(6)
_cell_length_b 15.1265(10)
_cell_length_c 9.9666(7)
_cell_measurement_reflns_used 9425
_cell_measurement_temperature 99(2)
_cell_measurement_theta_max 32.93
_cell_measurement_theta_min 2.45
_cell_volume 1347.55(16)
_computing_cell_refinement 'Bruker SAINT'
_computing_data_collection 'Bruker APEX2'
_computing_data_reduction 'Bruker SAINT'
_computing_molecular_graphics 'Bruker SHELXTL'
_computing_publication_material 'Bruker SHELXTL'
_computing_structure_refinement 'SHELXL-2013 (Sheldrick 2013)'
_computing_structure_solution 'SHELXS-97 (Sheldrick 2008)'
_diffrn_ambient_temperature 99(2)
_diffrn_measured_fraction_theta_full 1.000
_diffrn_measured_fraction_theta_max 0.999
_diffrn_radiation_type MoK\a
_diffrn_radiation_wavelength 0.71073
_diffrn_reflns_av_R_equivalents 0.0335
_diffrn_reflns_av_unetI/netI 0.0193
_diffrn_reflns_Laue_measured_fraction_full 1.000
_diffrn_reflns_Laue_measured_fraction_max 0.999
_diffrn_reflns_limit_h_max 12
_diffrn_reflns_limit_h_min -12
_diffrn_reflns_limit_k_max 21
_diffrn_reflns_limit_k_min -21
_diffrn_reflns_limit_l_max 14
_diffrn_reflns_limit_l_min -14
_diffrn_reflns_number 35258
_diffrn_reflns_point_group_measured_fraction_full 1.000
_diffrn_reflns_point_group_measured_fraction_max 0.999
_diffrn_reflns_theta_full 25.242
_diffrn_reflns_theta_max 30.511
_diffrn_reflns_theta_min 2.454
_exptl_absorpt_coefficient_mu 2.836
_exptl_absorpt_correction_T_max 0.4780
_exptl_absorpt_correction_T_min 0.3630
_exptl_absorpt_correction_type multi-scan
_exptl_absorpt_process_details 'SADABS 2004/1'
_exptl_crystal_colour yellow
_exptl_crystal_density_diffrn 1.904
_exptl_crystal_description block
_exptl_crystal_F_000 760
_exptl_crystal_size_max 0.549
_exptl_crystal_size_mid 0.462
_exptl_crystal_size_min 0.439
_refine_diff_density_max 0.642
_refine_diff_density_min -0.389
_refine_diff_density_rms 0.081
_refine_ls_extinction_method none
_refine_ls_goodness_of_fit_ref 1.082
_refine_ls_hydrogen_treatment constr
_refine_ls_matrix_type full
_refine_ls_number_parameters 208
_refine_ls_number_reflns 4111
_refine_ls_number_restraints 0
_refine_ls_restrained_S_all 1.082
_refine_ls_R_factor_all 0.0363
_refine_ls_R_factor_gt 0.0301
_refine_ls_shift/su_max 0.001
_refine_ls_shift/su_mean 0.000
_refine_ls_structure_factor_coef Fsqd
_refine_ls_weighting_details 'w=1/[\s^2^(Fo^2^)+(0.0253P)^2^+1.9180P] where P=(Fo^2^+2Fc^2^)/3'
_refine_ls_weighting_scheme calc
_refine_ls_wR_factor_gt 0.0662
_refine_ls_wR_factor_ref 0.0691
_reflns_Friedel_coverage 0.000
_reflns_number_gt 3685
_reflns_number_total 4111
_reflns_threshold_expression 'I > 2\s(I)'
_cod_data_source_file om5b00137_si_002.cif
_cod_data_source_block Compound_6d
_cod_original_sg_symbol_H-M 'P 21/n'
_cod_database_code 4087454
_shelx_space_group_comment
;
The symmetry employed for this shelxl refinement is uniquely defined
by the following loop, which should always be used as a source of
symmetry information in preference to the above space-group names.
They are only intended as comments.
;
_shelx_estimated_absorpt_t_min 0.305
_shelx_estimated_absorpt_t_max 0.369
_shelxl_version_number 2013-4

loop_
_space_group_symop_operation_xyz
'x, y, z'
'-x+1/2, y+1/2, -z+1/2'
'-x, -y, -z'
'x-1/2, -y-1/2, z-1/2'

loop_
_atom_site_label
_atom_site_type_symbol
_atom_site_fract_x
_atom_site_fract_y
_atom_site_fract_z
_atom_site_U_iso_or_equiv
_atom_site_adp_type
_atom_site_occupancy
_atom_site_site_symmetry_order
_atom_site_calc_flag
_atom_site_refinement_flags_posn
_atom_site_refinement_flags_adp
Se1 Se 0.37358(2) 0.16728(2) 0.90941(2) 0.01470(6) Uani 1 1 d . .
F1 F 0.18837(13) 0.24277(8) 0.63709(13) 0.0222(2) Uani 1 1 d . .
F2 F 0.13011(12) 0.10713(8) 0.66722(13) 0.0221(2) Uani 1 1 d . .
F3 F 0.17116(13) 0.15262(9) 0.47018(12) 0.0238(3) Uani 1 1 d . .
O1 O 1.15093(16) 0.16587(10) 1.15332(15) 0.0224(3) Uani 1 1 d . .
O2 O 1.05473(15) 0.04750(10) 1.23190(14) 0.0193(3) Uani 1 1 d . .
N1 N 0.36996(16) 0.13853(10) 0.62350(15) 0.0123(3) Uani 1 1 d . .
N2 N 0.59171(16) 0.12133(10) 0.73078(14) 0.0113(3) Uani 1 1 d . .
N3 N 1.05604(17) 0.10740(11) 1.14885(15) 0.0140(3) Uani 1 1 d . .
C1 C 0.44667(18) 0.14084(12) 0.75096(17) 0.0112(3) Uani 1 1 d . .
C2 C 0.46806(19) 0.11928(11) 0.52405(17) 0.0115(3) Uani 1 1 d . .
C3 C 0.4483(2) 0.10984(12) 0.38463(17) 0.0142(3) Uani 1 1 d . .
H3 H 0.3523 0.1144 0.3364 0.017 Uiso 1 1 calc R U
C4 C 0.5764(2) 0.09337(12) 0.31920(18) 0.0158(3) Uani 1 1 d . .
H4 H 0.5677 0.0882 0.2238 0.019 Uiso 1 1 calc R U
C5 C 0.7168(2) 0.08426(13) 0.38998(19) 0.0166(3) Uani 1 1 d . .
H5 H 0.8015 0.0732 0.3418 0.020 Uiso 1 1 calc R U
C6 C 0.7356(2) 0.09104(12) 0.52971(18) 0.0138(3) Uani 1 1 d . .
H6 H 0.8306 0.0833 0.5786 0.017 Uiso 1 1 calc R U
C7 C 0.60865(19) 0.10965(11) 0.59382(17) 0.0111(3) Uani 1 1 d . .
C8 C 0.71099(18) 0.11646(11) 0.83583(17) 0.0110(3) Uani 1 1 d . .
C9 C 0.70310(19) 0.05490(12) 0.93862(17) 0.0124(3) Uani 1 1 d . .
H9 H 0.6201 0.0159 0.9383 0.015 Uiso 1 1 calc R U
C10 C 0.81792(19) 0.05108(12) 1.04172(17) 0.0128(3) Uani 1 1 d . .
H10 H 0.8149 0.0098 1.1133 0.015 Uiso 1 1 calc R U
C11 C 0.93690(19) 0.10892(11) 1.03752(17) 0.0119(3) Uani 1 1 d . .
C12 C 0.94930(19) 0.16824(12) 0.93339(18) 0.0128(3) Uani 1 1 d . .
H12 H 1.0346 0.2053 0.9320 0.015 Uiso 1 1 calc R U
C13 C 0.83354(19) 0.17220(12) 0.83084(18) 0.0131(3) Uani 1 1 d . .
H13 H 0.8381 0.2125 0.7582 0.016 Uiso 1 1 calc R U
C14 C 0.2146(2) 0.16035(12) 0.60031(18) 0.0151(3) Uani 1 1 d . .

loop_
_atom_site_aniso_label
_atom_site_aniso_U_11
_atom_site_aniso_U_22
_atom_site_aniso_U_33
_atom_site_aniso_U_23
_atom_site_aniso_U_13
_atom_site_aniso_U_12
Se1 0.01104(8) 0.02126(10) 0.01189(8) -0.00215(7) 0.00149(6) 0.00104(7)
F1 0.0188(6) 0.0198(6) 0.0272(6) -0.0037(5) -0.0031(5) 0.0084(4)
F2 0.0097(5) 0.0300(6) 0.0265(6) 0.0025(5) 0.0011(4) -0.0031(4)
F3 0.0143(5) 0.0415(7) 0.0145(5) -0.0044(5) -0.0055(4) 0.0061(5)
O1 0.0177(6) 0.0293(8) 0.0189(7) -0.0001(6) -0.0052(5) -0.0083(6)
O2 0.0183(6) 0.0246(7) 0.0143(6) 0.0027(5) -0.0036(5) 0.0026(5)
N1 0.0087(6) 0.0171(7) 0.0108(6) 0.0000(5) -0.0012(5) 0.0015(5)
N2 0.0082(6) 0.0160(7) 0.0096(6) 0.0002(5) -0.0002(5) 0.0003(5)
N3 0.0110(6) 0.0198(7) 0.0109(6) -0.0031(5) -0.0008(5) 0.0030(5)
C1 0.0079(7) 0.0144(7) 0.0111(7) 0.0006(6) -0.0004(6) 0.0000(6)
C2 0.0111(7) 0.0112(7) 0.0121(7) -0.0004(6) 0.0007(6) 0.0002(6)
C3 0.0158(8) 0.0145(8) 0.0116(7) -0.0004(6) -0.0020(6) -0.0007(6)
C4 0.0207(9) 0.0162(8) 0.0105(7) -0.0015(6) 0.0013(6) -0.0013(7)
C5 0.0170(8) 0.0188(8) 0.0145(8) -0.0004(6) 0.0048(6) -0.0004(7)
C6 0.0114(7) 0.0164(8) 0.0137(8) -0.0006(6) 0.0011(6) -0.0002(6)
C7 0.0107(7) 0.0119(7) 0.0106(7) -0.0002(6) 0.0005(6) -0.0003(6)
C8 0.0082(7) 0.0147(7) 0.0098(7) -0.0012(6) -0.0004(5) 0.0015(6)
C9 0.0094(7) 0.0144(8) 0.0133(7) -0.0007(6) 0.0013(6) -0.0011(6)
C10 0.0120(7) 0.0146(8) 0.0118(7) 0.0003(6) 0.0012(6) 0.0010(6)
C11 0.0098(7) 0.0146(7) 0.0109(7) -0.0027(6) -0.0014(6) 0.0025(6)
C12 0.0096(7) 0.0143(7) 0.0144(7) -0.0013(6) 0.0000(6) -0.0001(6)
C13 0.0115(7) 0.0143(7) 0.0133(7) 0.0015(6) 0.0003(6) 0.0000(6)
C14 0.0102(7) 0.0208(9) 0.0139(8) -0.0010(6) -0.0017(6) 0.0016(6)

loop_
_atom_type_symbol
_atom_type_description
_atom_type_scat_dispersion_real
_atom_type_scat_dispersion_imag
_atom_type_scat_source
C C 0.0033 0.0016 'International Tables Vol C Tables 4.2.6.8 and 6.1.1.4'
H H 0.0000 0.0000 'International Tables Vol C Tables 4.2.6.8 and 6.1.1.4'
N N 0.0061 0.0033 'International Tables Vol C Tables 4.2.6.8 and 6.1.1.4'
O O 0.0106 0.0060 'International Tables Vol C Tables 4.2.6.8 and 6.1.1.4'
F F 0.0171 0.0103 'International Tables Vol C Tables 4.2.6.8 and 6.1.1.4'
Se Se -0.0929 2.2259 'International Tables Vol C Tables 4.2.6.8 and 6.1.1.4'

loop_
_geom_angle_atom_site_label_1
_geom_angle_atom_site_label_2
_geom_angle_atom_site_label_3
_geom_angle
C1 N1 C2 110.95(14)
C1 N1 C14 122.44(15)
C2 N1 C14 126.43(14)
C1 N2 C7 111.14(14)
C1 N2 C8 124.25(14)
C7 N2 C8 124.58(14)
O1 N3 O2 123.86(15)
O1 N3 C11 118.13(15)
O2 N3 C11 118.00(15)
N2 C1 N1 105.02(14)
N2 C1 Se1 127.01(12)
N1 C1 Se1 127.94(13)
C7 C2 C3 121.01(16)
C7 C2 N1 105.39(14)
C3 C2 N1 133.60(16)
C2 C3 C4 116.71(16)
C5 C4 C3 121.79(17)
C6 C5 C4 121.39(17)
C7 C6 C5 116.54(16)
C6 C7 C2 122.50(16)
C6 C7 N2 130.03(15)
C2 C7 N2 107.46(14)
C13 C8 C9 121.73(15)
C13 C8 N2 118.99(15)
C9 C8 N2 119.27(15)
C10 C9 C8 119.25(16)
C11 C10 C9 118.29(16)
C12 C11 C10 123.19(16)
C12 C11 N3 118.27(15)
C10 C11 N3 118.53(15)
C11 C12 C13 118.24(16)
C8 C13 C12 119.21(16)
F3 C14 F2 107.93(15)
F3 C14 F1 108.04(15)
F2 C14 F1 107.91(15)
F3 C14 N1 109.46(15)
F2 C14 N1 111.84(15)
F1 C14 N1 111.52(15)

loop_
_geom_bond_atom_site_label_1
_geom_bond_atom_site_label_2
_geom_bond_distance
Se1 C1 1.8092(17)
F1 C14 1.327(2)
F2 C14 1.327(2)
F3 C14 1.325(2)
O1 N3 1.226(2)
O2 N3 1.228(2)
N1 C1 1.389(2)
N1 C2 1.415(2)
N1 C14 1.431(2)
N2 C1 1.368(2)
N2 C7 1.398(2)
N2 C8 1.430(2)
N3 C11 1.469(2)
C2 C7 1.392(2)
C2 C3 1.392(2)
C3 C4 1.395(3)
C4 C5 1.394(3)
C5 C6 1.391(3)
C6 C7 1.385(2)
C8 C13 1.390(2)
C8 C9 1.391(2)
C9 C10 1.389(2)
C10 C11 1.384(2)
C11 C12 1.384(2)
C12 C13 1.391(2)

loop_
_geom_torsion_atom_site_label_1
_geom_torsion_atom_site_label_2
_geom_torsion_atom_site_label_3
_geom_torsion_atom_site_label_4
_geom_torsion
C7 N2 C1 N1 1.88(19)
C8 N2 C1 N1 179.96(15)
C7 N2 C1 Se1 -176.35(13)
C8 N2 C1 Se1 1.7(3)
C2 N1 C1 N2 -1.15(19)
C14 N1 C1 N2 -176.50(16)
C2 N1 C1 Se1 177.06(13)
C14 N1 C1 Se1 1.7(3)
C1 N1 C2 C7 0.01(19)
C14 N1 C2 C7 175.13(16)
C1 N1 C2 C3 -179.85(19)
C14 N1 C2 C3 -4.7(3)
C7 C2 C3 C4 -2.1(3)
N1 C2 C3 C4 177.77(18)
C2 C3 C4 C5 1.8(3)
C3 C4 C5 C6 0.1(3)
C4 C5 C6 C7 -1.7(3)
C5 C6 C7 C2 1.4(3)
C5 C6 C7 N2 -179.22(18)
C3 C2 C7 C6 0.5(3)
N1 C2 C7 C6 -179.39(16)
C3 C2 C7 N2 -178.99(16)
N1 C2 C7 N2 1.12(19)
C1 N2 C7 C6 178.63(18)
C8 N2 C7 C6 0.6(3)
C1 N2 C7 C2 -1.9(2)
C8 N2 C7 C2 179.99(15)
C1 N2 C8 C13 -120.63(19)
C7 N2 C8 C13 57.2(2)
C1 N2 C8 C9 60.8(2)
C7 N2 C8 C9 -121.40(19)
C13 C8 C9 C10 2.4(3)
N2 C8 C9 C10 -179.05(15)
C8 C9 C10 C11 -0.3(3)
C9 C10 C11 C12 -2.2(3)
C9 C10 C11 N3 177.81(15)
O1 N3 C11 C12 9.1(2)
O2 N3 C11 C12 -170.86(16)
O1 N3 C11 C10 -170.97(16)
O2 N3 C11 C10 9.1(2)
C10 C11 C12 C13 2.6(3)
N3 C11 C12 C13 -177.39(15)
C9 C8 C13 C12 -2.0(3)
N2 C8 C13 C12 179.47(16)
C11 C12 C13 C8 -0.5(3)
C1 N1 C14 F3 179.92(16)
C2 N1 C14 F3 5.3(3)
C1 N1 C14 F2 -60.5(2)
C2 N1 C14 F2 124.89(18)
C1 N1 C14 F1 60.4(2)
C2 N1 C14 F1 -114.17(19)
